data_7712691
loop_
_publ_author_name
'Zhang, Yatong'
'Wang, Ai'
'Feng, Sisi'
'Yuan, Caixia'
'Lu, Liping'

_publ_section_title
;
 Syntheses and fluorescence properties of lanthanide isostructural
 complexes derived from aspartic acid.
;
_journal_name_full 'Dalton transactions (Cambridge, England : 2003)'
_journal_paper_doi 10.1039/d3dt00377a
_journal_year 2023
_chemical_formula_moiety 'C12 H13 N Nd O7, Cl'
_chemical_formula_sum 'C12 H13 Cl N Nd O7'
_chemical_formula_weight 462.92
_space_group_crystal_system monoclinic
_space_group_IT_number 14
_space_group_name_Hall '-P 2ybc'
_space_group_name_H-M_alt 'P 1 21/c 1'
_atom_sites_solution_hydrogens mixed
_audit_creation_method SHELXL-2014/7
_audit_update_record
;
2023-01-17 deposited with the CCDC.	2023-03-15 downloaded from the CCDC.
;
_cell_angle_alpha 90
_cell_angle_beta 95.595(10)
_cell_angle_gamma 90
_cell_formula_units_Z 4
_cell_length_a 14.441(6)
_cell_length_b 12.511(5)
_cell_length_c 7.996(3)
_cell_measurement_reflns_used 2697
_cell_measurement_temperature 298(2)
_cell_measurement_theta_max 28.32
_cell_measurement_theta_min 2.83
_cell_volume 1437.8(10)
_computing_cell_refinement 'Bruker SAINT'
_computing_data_collection 'Bruker APEX2'
_computing_data_reduction 'Bruker SAINT'
_computing_molecular_graphics 'Bruker SHELXTL'
_computing_publication_material 'Bruker SHELXTL'
_computing_structure_refinement 'SHELXL-2014 (Sheldrick 2014)'
_computing_structure_solution 'SHELXS-97 (Sheldrick 2008)'
_diffrn_ambient_temperature 298(2)
_diffrn_measured_fraction_theta_full 0.954
_diffrn_measured_fraction_theta_max 0.955
_diffrn_measurement_device_type 'Bruker APEX-II CCD'
_diffrn_measurement_method '\f and \w scans'
_diffrn_radiation_type MoK\a
_diffrn_radiation_wavelength 0.71073
_diffrn_reflns_av_R_equivalents 0.0738
_diffrn_reflns_av_unetI/netI 0.0812
_diffrn_reflns_Laue_measured_fraction_full 0.954
_diffrn_reflns_Laue_measured_fraction_max 0.955
_diffrn_reflns_limit_h_max 17
_diffrn_reflns_limit_h_min -17
_diffrn_reflns_limit_k_max 15
_diffrn_reflns_limit_k_min -15
_diffrn_reflns_limit_l_max 9
_diffrn_reflns_limit_l_min -7
_diffrn_reflns_number 7649
_diffrn_reflns_point_group_measured_fraction_full 0.954
_diffrn_reflns_point_group_measured_fraction_max 0.955
_diffrn_reflns_theta_full 25.242
_diffrn_reflns_theta_max 25.500
_diffrn_reflns_theta_min 2.834
_diffrn_source 'Incoatec microsource'
_exptl_absorpt_coefficient_mu 3.831
_exptl_absorpt_correction_T_max 0.7457
_exptl_absorpt_correction_T_min 0.4483
_exptl_absorpt_correction_type multi-scan
_exptl_absorpt_process_details SADABS
_exptl_crystal_colour purple
_exptl_crystal_density_diffrn 2.139
_exptl_crystal_description block
_exptl_crystal_F_000 900
_exptl_crystal_size_max 0.300
_exptl_crystal_size_mid 0.280
_exptl_crystal_size_min 0.150
_refine_diff_density_max 2.245
_refine_diff_density_min -1.790
_refine_diff_density_rms 0.230
_refine_ls_extinction_method none
_refine_ls_goodness_of_fit_ref 1.042
_refine_ls_hydrogen_treatment constr
_refine_ls_matrix_type full
_refine_ls_number_parameters 199
_refine_ls_number_reflns 2550
_refine_ls_number_restraints 0
_refine_ls_restrained_S_all 1.042
_refine_ls_R_factor_all 0.0877
_refine_ls_R_factor_gt 0.0576
_refine_ls_shift/su_max 0.001
_refine_ls_shift/su_mean 0.000
_refine_ls_structure_factor_coef Fsqd
_refine_ls_weighting_details 'w=1/[\s^2^(Fo^2^)+(0.0296P)^2^+28.0308P] where P=(Fo^2^+2Fc^2^)/3'
_refine_ls_weighting_scheme calc
_refine_ls_wR_factor_gt 0.1236
_refine_ls_wR_factor_ref 0.1452
_reflns_Friedel_coverage 0.000
_reflns_number_gt 1864
_reflns_number_total 2550
_reflns_threshold_expression 'I > 2\s(I)'
_cod_data_source_file d3dt00377a2.cif
_cod_data_source_block ZYT_17
_cod_original_sg_symbol_H-M 'P 21/c'
_cod_database_code 7712691
_shelx_shelxl_version_number 2014/7
_shelx_space_group_comment
;
The symmetry employed for this shelxl refinement is uniquely defined
by the following loop, which should always be used as a source of
symmetry information in preference to the above space-group names.
They are only intended as comments.
;
_shelx_estimated_absorpt_t_min 0.393
_shelx_estimated_absorpt_t_max 0.597

loop_
_space_group_symop_operation_xyz
'x, y, z'
'-x, y+1/2, -z+1/2'
'-x, -y, -z'
'x, -y-1/2, z-1/2'

loop_
_atom_site_label
_atom_site_type_symbol
_atom_site_fract_x
_atom_site_fract_y
_atom_site_fract_z
_atom_site_U_iso_or_equiv
_atom_site_adp_type
_atom_site_occupancy
_atom_site_site_symmetry_order
_atom_site_calc_flag
_atom_site_refinement_flags_posn
_atom_site_refinement_flags_adp
_atom_site_refinement_flags_occupancy
_atom_site_disorder_assembly
_atom_site_disorder_group
Nd1 Nd 0.13926(4) 0.70140(5) 0.86523(8) 0.0265(2) Uani 1 1 d . . . . .
O1 O 0.1625(7) 0.5598(7) 0.6667(12) 0.046(2) Uani 1 1 d . . . . .
O2 O 0.1418(7) 0.5961(8) 0.3938(12) 0.052(3) Uani 1 1 d . . . . .
O3 O 0.0236(7) 0.3630(9) 0.2489(14) 0.056(3) Uani 1 1 d . . . . .
O4 O -0.0402(6) 0.2483(7) 0.4090(11) 0.035(2) Uani 1 1 d . . . . .
O5 O 0.7543(6) 0.2730(7) 0.8404(12) 0.040(2) Uani 1 1 d . . . . .
O6 O 0.7111(6) 0.3792(8) 1.0358(12) 0.042(2) Uani 1 1 d . . . . .
O7 O 0.1051(6) 0.5339(7) 1.0168(12) 0.046(2) Uani 1 1 d . . . . .
H7A H 0.1207 0.4838 0.9579 0.069 Uiso 1 1 d R U . . .
H7B H 0.0904 0.5084 1.1062 0.069 Uiso 1 1 d R U . . .
C1 C 0.1556(8) 0.5356(10) 0.5163(17) 0.034(3) Uani 1 1 d . . . . .
C2 C 0.1725(8) 0.4170(9) 0.4795(17) 0.031(3) Uani 1 1 d . . . . .
H2 H 0.1784 0.4084 0.3592 0.038 Uiso 1 1 calc R U . . .
C3 C 0.0930(9) 0.3439(11) 0.5295(18) 0.041(3) Uani 1 1 d . . . . .
H3A H 0.1199 0.2784 0.5774 0.049 Uiso 1 1 calc R U . . .
H3B H 0.0617 0.3795 0.6160 0.049 Uiso 1 1 calc R U . . .
C4 C 0.0221(9) 0.3158(11) 0.3865(17) 0.039(3) Uani 1 1 d . . . . .
C5 C 0.3451(8) 0.4377(12) 0.5119(19) 0.041(4) Uani 1 1 d . . . . .
H5A H 0.3495 0.4176 0.3958 0.050 Uiso 1 1 calc R U . . .
H5B H 0.3373 0.5146 0.5162 0.050 Uiso 1 1 calc R U . . .
C6 C 0.4331(8) 0.4069(12) 0.6153(17) 0.040(3) Uani 1 1 d . . . . .
C7 C 0.4715(8) 0.4736(11) 0.7393(18) 0.037(3) Uani 1 1 d . . . . .
H7 H 0.4396 0.5351 0.7646 0.045 Uiso 1 1 calc R U . . .
C8 C 0.5563(8) 0.4519(11) 0.8278(19) 0.039(3) Uani 1 1 d . . . . .
H8 H 0.5814 0.4985 0.9108 0.047 Uiso 1 1 calc R U . . .
C9 C 0.6034(8) 0.3606(10) 0.7919(16) 0.029(3) Uani 1 1 d . . . . .
C10 C 0.5660(9) 0.2909(12) 0.6714(18) 0.042(3) Uani 1 1 d . . . . .
H10 H 0.5978 0.2288 0.6488 0.051 Uiso 1 1 calc R U . . .
C11 C 0.4788(9) 0.3134(12) 0.5815(17) 0.042(3) Uani 1 1 d . . . . .
H11 H 0.4526 0.2660 0.5008 0.050 Uiso 1 1 calc R U . . .
C12 C 0.6958(8) 0.3370(9) 0.8950(17) 0.029(3) Uani 1 1 d . . . . .
N1 N 0.2605(7) 0.3831(8) 0.5754(14) 0.035(3) Uani 1 1 d . . . . .
H1A H 0.2665 0.3126 0.5667 0.042 Uiso 1 1 calc R U . . .
H1B H 0.2582 0.3989 0.6835 0.042 Uiso 1 1 calc R U . . .
Cl1 Cl 0.2617(3) 0.1451(3) 0.4816(6) 0.0570(10) Uani 1 1 d . . . . .

loop_
_atom_site_aniso_label
_atom_site_aniso_U_11
_atom_site_aniso_U_22
_atom_site_aniso_U_33
_atom_site_aniso_U_23
_atom_site_aniso_U_13
_atom_site_aniso_U_12
Nd1 0.0301(3) 0.0305(3) 0.0181(3) -0.0016(3) -0.0008(2) -0.0009(3)
O1 0.064(6) 0.041(5) 0.031(6) -0.003(4) -0.008(5) 0.010(5)
O2 0.079(7) 0.044(5) 0.033(6) 0.011(5) 0.007(5) 0.010(6)
O3 0.050(6) 0.082(8) 0.036(7) 0.013(6) -0.004(5) -0.008(6)
O4 0.038(5) 0.040(5) 0.025(5) 0.000(4) 0.001(4) -0.011(4)
O5 0.034(5) 0.049(6) 0.038(6) -0.004(4) 0.004(4) 0.001(4)
O6 0.036(5) 0.062(6) 0.028(6) -0.005(5) -0.004(4) -0.001(5)
O7 0.060(6) 0.046(6) 0.034(6) 0.010(4) 0.010(5) -0.005(5)
C1 0.030(6) 0.040(7) 0.032(8) -0.006(6) -0.002(5) 0.006(6)
C2 0.033(7) 0.029(6) 0.030(7) 0.004(5) -0.006(5) 0.002(5)
C3 0.054(8) 0.037(7) 0.032(8) 0.002(6) 0.003(6) 0.002(6)
C4 0.034(7) 0.050(9) 0.031(8) -0.002(6) -0.002(6) 0.013(6)
C5 0.018(6) 0.059(9) 0.046(9) 0.023(7) 0.000(6) 0.008(6)
C6 0.029(7) 0.059(9) 0.029(8) 0.009(7) -0.002(5) 0.013(6)
C7 0.023(6) 0.043(7) 0.048(9) -0.008(6) 0.011(6) 0.019(6)
C8 0.025(6) 0.040(7) 0.052(9) -0.013(7) -0.001(6) 0.016(6)
C9 0.021(6) 0.042(7) 0.025(7) 0.000(6) 0.005(5) -0.002(5)
C10 0.040(7) 0.050(8) 0.036(8) -0.006(7) 0.003(6) -0.004(7)
C11 0.037(7) 0.061(9) 0.026(7) -0.008(7) -0.001(5) -0.016(7)
C12 0.024(6) 0.024(6) 0.040(8) 0.005(5) 0.011(5) -0.002(5)
N1 0.038(6) 0.036(6) 0.029(6) 0.005(5) -0.011(5) 0.005(5)
Cl1 0.070(3) 0.0366(19) 0.065(3) -0.0102(18) 0.008(2) -0.0044(18)

loop_
_atom_type_symbol
_atom_type_description
_atom_type_scat_dispersion_real
_atom_type_scat_dispersion_imag
_atom_type_scat_source
C C 0.0033 0.0016 'International Tables Vol C Tables 4.2.6.8 and 6.1.1.4'
H H 0.0000 0.0000 'International Tables Vol C Tables 4.2.6.8 and 6.1.1.4'
N N 0.0061 0.0033 'International Tables Vol C Tables 4.2.6.8 and 6.1.1.4'
O O 0.0106 0.0060 'International Tables Vol C Tables 4.2.6.8 and 6.1.1.4'
Cl Cl 0.1484 0.1585 'International Tables Vol C Tables 4.2.6.8 and 6.1.1.4'
Nd Nd -0.1943 3.0179 'International Tables Vol C Tables 4.2.6.8 and 6.1.1.4'

loop_
_geom_angle_atom_site_label_1
_geom_angle_atom_site_label_2
_geom_angle_atom_site_label_3
_geom_angle
_geom_angle_site_symmetry_1
_geom_angle_site_symmetry_3
_geom_angle_publ_flag
O1 Nd1 O6 74.7(3) . 3_667 ?
O1 Nd1 O4 140.9(3) . 2_556 ?
O6 Nd1 O4 114.6(3) 3_667 2_556 ?
O1 Nd1 O7 75.6(3) . . ?
O6 Nd1 O7 72.9(3) 3_667 . ?
O4 Nd1 O7 71.9(3) 2_556 . ?
O1 Nd1 O5 72.6(3) . 2_656 ?
O6 Nd1 O5 77.4(3) 3_667 2_656 ?
O4 Nd1 O5 145.3(3) 2_556 2_656 ?
O7 Nd1 O5 141.0(3) . 2_656 ?
O1 Nd1 O2 141.7(3) . 4_576 ?
O6 Nd1 O2 112.1(3) 3_667 4_576 ?
O4 Nd1 O2 72.8(3) 2_556 4_576 ?
O7 Nd1 O2 142.7(3) . 4_576 ?
O5 Nd1 O2 72.6(3) 2_656 4_576 ?
O1 Nd1 O3 73.6(4) . 3_566 ?
O6 Nd1 O3 137.3(3) 3_667 3_566 ?
O4 Nd1 O3 76.1(3) 2_556 3_566 ?
O7 Nd1 O3 72.0(3) . 3_566 ?
O5 Nd1 O3 118.4(3) 2_656 3_566 ?
O2 Nd1 O3 110.5(4) 4_576 3_566 ?
O1 Nd1 O4 73.9(3) . 3_566 ?
O6 Nd1 O4 140.9(3) 3_667 3_566 ?
O4 Nd1 O4 104.4(3) 2_556 3_566 ?
O7 Nd1 O4 119.9(3) . 3_566 ?
O5 Nd1 O4 71.4(3) 2_656 3_566 ?
O2 Nd1 O4 80.5(3) 4_576 3_566 ?
O3 Nd1 O4 50.3(3) 3_566 3_566 ?
O1 Nd1 O5 123.6(3) . 3_667 ?
O6 Nd1 O5 50.0(3) 3_667 3_667 ?
O4 Nd1 O5 70.0(3) 2_556 3_667 ?
O7 Nd1 O5 78.4(3) . 3_667 ?
O5 Nd1 O5 101.2(3) 2_656 3_667 ?
O2 Nd1 O5 78.6(3) 4_576 3_667 ?
O3 Nd1 O5 140.4(3) 3_566 3_667 ?
O4 Nd1 O5 159.1(3) 3_566 3_667 ?
O1 Nd1 C4 69.4(3) . 3_566 ?
O6 Nd1 C4 144.0(3) 3_667 3_566 ?
O4 Nd1 C4 92.3(3) 2_556 3_566 ?
O7 Nd1 C4 95.2(4) . 3_566 ?
O5 Nd1 C4 94.2(3) 2_656 3_566 ?
O2 Nd1 C4 97.9(4) 4_576 3_566 ?
O3 Nd1 C4 25.2(3) 3_566 3_566 ?
O4 Nd1 C4 25.4(3) 3_566 3_566 ?
O5 Nd1 C4 162.3(3) 3_667 3_566 ?
O1 Nd1 C12 98.7(3) . 3_667 ?
O6 Nd1 C12 24.5(3) 3_667 3_667 ?
O4 Nd1 C12 93.0(3) 2_556 3_667 ?
O7 Nd1 C12 74.5(3) . 3_667 ?
O5 Nd1 C12 88.7(3) 2_656 3_667 ?
O2 Nd1 C12 95.8(3) 4_576 3_667 ?
O3 Nd1 C12 146.5(3) 3_566 3_667 ?
O4 Nd1 C12 160.0(3) 3_566 3_667 ?
O5 Nd1 C12 25.5(3) 3_667 3_667 ?
C4 Nd1 C12 166.2(4) 3_566 3_667 ?
C1 O1 Nd1 144.5(9) . . ?
C1 O2 Nd1 132.8(9) . 4_575 ?
C4 O3 Nd1 94.0(8) . 3_566 ?
C4 O4 Nd1 137.2(8) . 2_546 ?
C4 O4 Nd1 93.4(7) . 3_566 ?
Nd1 O4 Nd1 111.4(3) 2_546 3_566 ?
C12 O5 Nd1 156.2(9) . 2_646 ?
C12 O5 Nd1 88.1(8) . 3_667 ?
Nd1 O5 Nd1 106.2(3) 2_646 3_667 ?
C12 O6 Nd1 101.0(8) . 3_667 ?
Nd1 O7 H7A 106.4 . . ?
Nd1 O7 H7B 145.2 . . ?
H7A O7 H7B 107.8 . . ?
O1 C1 O2 127.7(13) . . ?
O1 C1 C2 115.1(12) . . ?
O2 C1 C2 117.1(12) . . ?
N1 C2 C1 108.8(10) . . ?
N1 C2 C3 108.5(10) . . ?
C1 C2 C3 112.6(11) . . ?
N1 C2 H2 109.0 . . ?
C1 C2 H2 109.0 . . ?
C3 C2 H2 109.0 . . ?
C4 C3 C2 114.2(12) . . ?
C4 C3 H3A 108.7 . . ?
C2 C3 H3A 108.7 . . ?
C4 C3 H3B 108.7 . . ?
C2 C3 H3B 108.7 . . ?
H3A C3 H3B 107.6 . . ?
O3 C4 O4 121.1(12) . . ?
O3 C4 C3 119.4(13) . . ?
O4 C4 C3 119.4(12) . . ?
O3 C4 Nd1 60.8(7) . 3_566 ?
O4 C4 Nd1 61.2(6) . 3_566 ?
C3 C4 Nd1 167.7(9) . 3_566 ?
C6 C5 N1 111.4(10) . . ?
C6 C5 H5A 109.3 . . ?
N1 C5 H5A 109.3 . . ?
C6 C5 H5B 109.3 . . ?
N1 C5 H5B 109.3 . . ?
H5A C5 H5B 108.0 . . ?
C7 C6 C11 119.2(11) . . ?
C7 C6 C5 120.4(13) . . ?
C11 C6 C5 120.4(13) . . ?
C6 C7 C8 121.8(12) . . ?
C6 C7 H7 119.1 . . ?
C8 C7 H7 119.1 . . ?
C9 C8 C7 119.3(13) . . ?
C9 C8 H8 120.4 . . ?
C7 C8 H8 120.4 . . ?
C10 C9 C8 120.4(12) . . ?
C10 C9 C12 121.4(12) . . ?
C8 C9 C12 118.1(11) . . ?
C9 C10 C11 120.0(13) . . ?
C9 C10 H10 120.0 . . ?
C11 C10 H10 120.0 . . ?
C6 C11 C10 119.2(13) . . ?
C6 C11 H11 120.4 . . ?
C10 C11 H11 120.4 . . ?
O6 C12 O5 120.9(12) . . ?
O6 C12 C9 118.4(11) . . ?
O5 C12 C9 120.7(12) . . ?
O6 C12 Nd1 54.5(6) . 3_667 ?
O5 C12 Nd1 66.4(7) . 3_667 ?
C9 C12 Nd1 172.1(9) . 3_667 ?
C2 N1 C5 112.0(9) . . ?
C2 N1 H1A 109.2 . . ?
C5 N1 H1A 109.2 . . ?
C2 N1 H1B 109.2 . . ?
C5 N1 H1B 109.2 . . ?
H1A N1 H1B 107.9 . . ?

loop_
_geom_bond_atom_site_label_1
_geom_bond_atom_site_label_2
_geom_bond_distance
_geom_bond_site_symmetry_2
_geom_bond_publ_flag
Nd1 O1 2.424(9) . ?
Nd1 O6 2.445(9) 3_667 ?
Nd1 O4 2.481(9) 2_556 ?
Nd1 O7 2.494(9) . ?
Nd1 O5 2.523(9) 2_656 ?
Nd1 O2 2.543(10) 4_576 ?
Nd1 O3 2.568(10) 3_566 ?
Nd1 O4 2.577(9) 3_566 ?
Nd1 O5 2.702(9) 3_667 ?
Nd1 C4 2.934(13) 3_566 ?
Nd1 C12 2.947(13) 3_667 ?
O1 C1 1.234(15) . ?
O2 C1 1.239(15) . ?
O2 Nd1 2.543(10) 4_575 ?
O3 C4 1.251(16) . ?
O3 Nd1 2.568(10) 3_566 ?
O4 C4 1.259(16) . ?
O4 Nd1 2.481(9) 2_546 ?
O4 Nd1 2.577(9) 3_566 ?
O5 C12 1.271(14) . ?
O5 Nd1 2.523(9) 2_646 ?
O5 Nd1 2.702(9) 3_667 ?
O6 C12 1.243(16) . ?
O6 Nd1 2.445(9) 3_667 ?
O7 H7A 0.8280 . ?
O7 H7B 0.8297 . ?
C1 C2 1.536(17) . ?
C2 N1 1.480(14) . ?
C2 C3 1.551(17) . ?
C2 H2 0.9800 . ?
C3 C4 1.501(18) . ?
C3 H3A 0.9700 . ?
C3 H3B 0.9700 . ?
C4 Nd1 2.934(13) 3_566 ?
C5 C6 1.496(16) . ?
C5 N1 1.529(15) . ?
C5 H5A 0.9700 . ?
C5 H5B 0.9700 . ?
C6 C7 1.371(19) . ?
C6 C11 1.383(19) . ?
C7 C8 1.381(17) . ?
C7 H7 0.9300 . ?
C8 C9 1.373(17) . ?
C8 H8 0.9300 . ?
C9 C10 1.370(18) . ?
C9 C12 1.528(16) . ?
C10 C11 1.416(18) . ?
C10 H10 0.9300 . ?
C11 H11 0.9300 . ?
C12 Nd1 2.947(13) 3_667 ?
N1 H1A 0.8900 . ?
N1 H1B 0.8900 . ?

loop_
_geom_hbond_atom_site_label_D
_geom_hbond_atom_site_label_H
_geom_hbond_atom_site_label_A
_geom_hbond_distance_DH
_geom_hbond_distance_HA
_geom_hbond_distance_DA
_geom_hbond_angle_DHA
_geom_hbond_site_symmetry_A
O7 H7B O3 0.83 2.40 3.135(14) 148.3 1_556
O7 H7B O2 0.83 2.59 3.108(14) 121.8 1_556
O7 H7A Cl1 0.83 2.59 3.213(10) 133.3 4_566
N1 H1A Cl1 0.89 2.20 3.072(11) 165.2 .
N1 H1B Cl1 0.89 2.44 3.265(12) 154.0 4_566

loop_
_geom_torsion_atom_site_label_1
_geom_torsion_atom_site_label_2
_geom_torsion_atom_site_label_3
_geom_torsion_atom_site_label_4
_geom_torsion
_geom_torsion_site_symmetry_1
_geom_torsion_site_symmetry_2
_geom_torsion_site_symmetry_3
_geom_torsion_site_symmetry_4
_geom_torsion_publ_flag
Nd1 O1 C1 O2 13(3) . . . . ?
Nd1 O1 C1 C2 -171.7(10) . . . . ?
Nd1 O2 C1 O1 9(2) 4_575 . . . ?
Nd1 O2 C1 C2 -166.9(8) 4_575 . . . ?
O1 C1 C2 N1 -49.7(15) . . . . ?
O2 C1 C2 N1 126.5(12) . . . . ?
O1 C1 C2 C3 70.6(14) . . . . ?
O2 C1 C2 C3 -113.2(14) . . . . ?
N1 C2 C3 C4 -142.3(11) . . . . ?
C1 C2 C3 C4 97.2(13) . . . . ?
Nd1 O3 C4 O4 11.2(14) 3_566 . . . ?
Nd1 O3 C4 C3 -165.9(11) 3_566 . . . ?
Nd1 O4 C4 O3 -138.1(11) 2_546 . . . ?
Nd1 O4 C4 O3 -11.1(14) 3_566 . . . ?
Nd1 O4 C4 C3 38.9(18) 2_546 . . . ?
Nd1 O4 C4 C3 165.9(11) 3_566 . . . ?
Nd1 O4 C4 Nd1 -127.0(11) 2_546 . . 3_566 ?
C2 C3 C4 O3 -10.1(18) . . . . ?
C2 C3 C4 O4 172.8(11) . . . . ?
C2 C3 C4 Nd1 -97(5) . . . 3_566 ?
N1 C5 C6 C7 -99.1(16) . . . . ?
N1 C5 C6 C11 83.9(16) . . . . ?
C11 C6 C7 C8 2(2) . . . . ?
C5 C6 C7 C8 -174.7(13) . . . . ?
C6 C7 C8 C9 -1(2) . . . . ?
C7 C8 C9 C10 -1(2) . . . . ?
C7 C8 C9 C12 -178.3(12) . . . . ?
C8 C9 C10 C11 1(2) . . . . ?
C12 C9 C10 C11 178.1(12) . . . . ?
C7 C6 C11 C10 -2(2) . . . . ?
C5 C6 C11 C10 174.5(13) . . . . ?
C9 C10 C11 C6 1(2) . . . . ?
Nd1 O6 C12 O5 -1.7(13) 3_667 . . . ?
Nd1 O6 C12 C9 176.0(9) 3_667 . . . ?
Nd1 O5 C12 O6 -126.5(18) 2_646 . . . ?
Nd1 O5 C12 O6 1.5(12) 3_667 . . . ?
Nd1 O5 C12 C9 56(2) 2_646 . . . ?
Nd1 O5 C12 C9 -176.1(10) 3_667 . . . ?
Nd1 O5 C12 Nd1 -128.0(19) 2_646 . . 3_667 ?
C10 C9 C12 O6 -155.1(13) . . . . ?
C8 C9 C12 O6 22.2(18) . . . . ?
C10 C9 C12 O5 22.5(19) . . . . ?
C8 C9 C12 O5 -160.2(12) . . . . ?
C1 C2 N1 C5 -67.2(14) . . . . ?
C3 C2 N1 C5 170.0(11) . . . . ?
C6 C5 N1 C2 177.2(12) . . . . ?
